data_1514300
loop_
_publ_author_name
'Stiller, Julian'
'Poulsen, Pernille H.'
'Cruz, David Cruz'
'Dourado, Jorge'
'Davis, Rebecca L.'
'J\/orgensen, Karl Anker'

_publ_section_title
;
 Organocatalytic [4+2] addition reactions via tetraenamine intermediate
;
_journal_issue 5
_journal_name_full 'Chemical Science'
_journal_page_first 2052
_journal_paper_doi 10.1039/c4sc00081a
_journal_volume 5
_journal_year 2014
_chemical_absolute_configuration ad
_chemical_formula_moiety 'C21 H20 Br N O4'
_chemical_formula_sum 'C21 H20 Br N O4'
_chemical_formula_weight 430.29
_chemical_name_systematic
;
 ?
;
_space_group_crystal_system monoclinic
_space_group_IT_number 4
_space_group_name_Hall 'P 2yb'
_space_group_name_H-M_alt 'P 1 21 1'
_symmetry_space_group_name_Hall 'P 2yb'
_symmetry_space_group_name_H-M 'P 1 21 1'
_atom_sites_solution_hydrogens geom
_atom_sites_solution_primary direct
_atom_sites_solution_secondary difmap
_audit_creation_date 2013-06-24
_audit_creation_method
;
  Olex2 1.2
  (compiled Apr 23 2013 17:54:37, GUI svn.r4466)
;
_cell_angle_alpha 90.00
_cell_angle_beta 96.731(2)
_cell_angle_gamma 90.00
_cell_formula_units_Z 2
_cell_length_a 10.3326(5)
_cell_length_b 6.3617(3)
_cell_length_c 14.1521(7)
_cell_measurement_reflns_used 7641
_cell_measurement_temperature 100
_cell_measurement_theta_max 22.71
_cell_measurement_theta_min 2.29
_cell_volume 923.85(8)
_computing_data_reduction 'SAINT v8.27A (Bruker, 2012)'
_computing_molecular_graphics
;
O. V. Dolomanov, L. J. Bourhis, R. J. Gildea, J. A. K. Howard and H. Puschmann,
OLEX2: a complete structure solution, refinement and analysis program.
J. Appl. Cryst. (2009). 42, 339-341.
;
_computing_publication_material
;
O. V. Dolomanov, L. J. Bourhis, R. J. Gildea, J. A. K. Howard and H. Puschmann,
OLEX2: a complete structure solution, refinement and analysis program.
J. Appl. Cryst. (2009). 42, 339-341.
;
_computing_structure_refinement
;
SHELXL, G.M. Sheldrick, Acta Cryst.
(2008). A64, 112-122
;
_computing_structure_solution
;
SHELXS, G.M. Sheldrick, Acta Cryst.
(2008). A64, 112-122
;
_diffrn_ambient_temperature 100
_diffrn_detector_area_resol_mean 8
_diffrn_measured_fraction_theta_full 0.999
_diffrn_measured_fraction_theta_max 0.999
_diffrn_measurement_device_type 'Bruker SMART APEX CCD area detector'
_diffrn_measurement_method '\w and \f scans'
_diffrn_radiation_monochromator mirror
_diffrn_radiation_type AgK\a
_diffrn_radiation_wavelength 0.56086
_diffrn_reflns_av_R_equivalents 0.0341
_diffrn_reflns_av_unetI/netI 0.0420
_diffrn_reflns_limit_h_max 13
_diffrn_reflns_limit_h_min -14
_diffrn_reflns_limit_k_max 8
_diffrn_reflns_limit_k_min -8
_diffrn_reflns_limit_l_max 19
_diffrn_reflns_limit_l_min -19
_diffrn_reflns_number 13541
_diffrn_reflns_theta_full 22.69
_diffrn_reflns_theta_max 22.69
_diffrn_reflns_theta_min 1.57
_diffrn_source 'sealed tube'
_diffrn_standards_number 0
_exptl_absorpt_coefficient_mu 1.213
_exptl_absorpt_correction_T_max 1.0000
_exptl_absorpt_correction_T_min 0.6979
_exptl_absorpt_correction_type none
_exptl_absorpt_process_details
;
SADABS-2012/1 (Bruker,2012) was used for absorption correction.
wR2(int) was 0.1354 before and 0.0428 after correction.
The Ratio of minimum to maximum transmission is 0.6979.
The \l/2 correction factor is 0.0015.
;
_exptl_crystal_colour 'clear light colourless'
_exptl_crystal_colour_lustre clear
_exptl_crystal_colour_modifier light
_exptl_crystal_colour_primary colourless
_exptl_crystal_density_diffrn 1.547
_exptl_crystal_density_method 'not measured'
_exptl_crystal_description irregular
_exptl_crystal_F_000 440
_exptl_crystal_size_max 0.12
_exptl_crystal_size_mid 0.11
_exptl_crystal_size_min 0.09
_refine_diff_density_max 0.466
_refine_diff_density_min -0.698
_refine_diff_density_rms 0.065
_refine_ls_abs_structure_details 'Flack H D (1983), Acta Cryst. A39, 876-881'
_refine_ls_abs_structure_Flack -0.012(10)
_refine_ls_extinction_method none
_refine_ls_goodness_of_fit_ref 1.068
_refine_ls_hydrogen_treatment constr
_refine_ls_matrix_type full
_refine_ls_number_parameters 246
_refine_ls_number_reflns 5045
_refine_ls_number_restraints 1
_refine_ls_restrained_S_all 1.068
_refine_ls_R_factor_all 0.0384
_refine_ls_R_factor_gt 0.0344
_refine_ls_shift/su_max 0.001
_refine_ls_shift/su_mean 0.000
_refine_ls_structure_factor_coef Fsqd
_refine_ls_weighting_details 'calc w=1/[\s^2^(Fo^2^)+(0.0332P)^2^+0.6820P] where P=(Fo^2^+2Fc^2^)/3'
_refine_ls_weighting_scheme calc
_refine_ls_wR_factor_gt 0.0754
_refine_ls_wR_factor_ref 0.0774
_reflns_number_gt 4709
_reflns_number_total 5045
_reflns_threshold_expression >2sigma(I)
_cod_data_source_file c4sc00081a2.cif
_cod_data_source_block 2013_06_24full_0m
_cod_database_code 1514300
_olex2_refinement_description
;
1. Fixed Uiso
 At 1.2 times of:
  All C(H) groups, All C(H,H) groups, All N(H) groups
 At 1.5 times of:
  All C(H,H,H) groups, All O(H) groups
2.a Ternary CH refined with riding coordinates:
 C13(H13), C15(H15), C6(H6)
2.b Secondary CH2 refined with riding coordinates:
 C31(H31A,H31B), C17(H17A,H17B)
2.c Aromatic/amide H refined with riding coordinates:
 C4(H4), N5(H5), C11(H11), C12(H12), C16(H16), C20(H20), C2(H2), C14(H14),
 C7(H7A)
2.d Idealised Me refined as rotating group:
 C10(H10A,H10B,H10C)
2.e Idealised tetrahedral OH refined as rotating group:
 O7(H7)
;

loop_
_space_group_symop_id
_space_group_symop_operation_xyz
1 'x, y, z'
2 '-x, y+1/2, -z'

loop_
_atom_site_label
_atom_site_type_symbol
_atom_site_fract_x
_atom_site_fract_y
_atom_site_fract_z
_atom_site_U_iso_or_equiv
_atom_site_adp_type
_atom_site_occupancy
_atom_site_symmetry_multiplicity
_atom_site_calc_flag
_atom_site_refinement_flags
Br1 Br -0.13168(2) 0.37253(4) 0.433987(16) 0.01621(7) Uani 1 1 d .
C1 C 0.5522(2) 0.8248(3) 0.28700(16) 0.0085(5) Uani 1 1 d .
O2 O 0.20330(18) 0.3475(4) 0.16063(12) 0.0181(4) Uani 1 1 d .
C3 C 0.29944(19) 0.3678(5) 0.36798(13) 0.0083(4) Uani 1 1 d .
C4 C 0.1220(2) 0.8621(6) 0.28703(16) 0.0132(4) Uani 1 1 d .
H4 H 0.1736 0.9638 0.2596 0.016 Uiso 1 1 calc R
N5 N 0.17547(18) 0.3498(4) 0.39247(14) 0.0101(4) Uani 1 1 d .
H5 H 0.1469 0.2407 0.4221 0.012 Uiso 1 1 calc R
O7 O 0.38973(18) 0.6375(3) 0.49257(12) 0.0120(3) Uani 1 1 d .
H7 H 0.4514 0.6782 0.5323 0.018 Uiso 1 1 calc R
O9 O 0.38321(17) 0.2341(3) 0.37812(12) 0.0118(4) Uani 1 1 d .
C11 C -0.0107(2) 0.8973(5) 0.29257(19) 0.0173(5) Uani 1 1 d .
H11 H -0.0501 1.0229 0.2669 0.021 Uiso 1 1 calc R
C12 C 0.6002(3) 0.8458(6) 0.07959(17) 0.0180(6) Uani 1 1 d .
H12 H 0.6368 0.8003 0.0245 0.022 Uiso 1 1 calc R
C13 C 0.3699(2) 0.5742(4) 0.22888(16) 0.0091(4) Uani 1 1 d .
H13 H 0.4271 0.4469 0.2324 0.011 Uiso 1 1 calc R
C15 C 0.4541(2) 0.7613(4) 0.20387(17) 0.0104(5) Uani 1 1 d .
H15 H 0.3962 0.8837 0.1846 0.012 Uiso 1 1 calc R
C16 C 0.5306(3) 0.7044(4) 0.12296(17) 0.0149(5) Uani 1 1 d .
H16 H 0.5296 0.5626 0.1018 0.018 Uiso 1 1 calc R
C18 C 0.1760(2) 0.6741(4) 0.32275(17) 0.0093(4) Uani 1 1 d .
C20 C 0.6241(3) 1.0600(5) 0.10924(19) 0.0179(5) Uani 1 1 d .
H20 H 0.6335 1.1609 0.0610 0.022 Uiso 1 1 calc R
C26 C 0.1001(2) 0.5262(4) 0.36449(16) 0.0093(4) Uani 1 1 d .
C31 C 0.5483(2) 0.7018(4) 0.37762(17) 0.0096(4) Uani 1 1 d .
H31A H 0.6090 0.7629 0.4298 0.011 Uiso 1 1 calc R
H31B H 0.5730 0.5534 0.3686 0.011 Uiso 1 1 calc R
C35 C 0.3137(2) 0.5916(3) 0.32695(16) 0.0071(4) Uani 1 1 d .
C2 C 0.6235(2) 1.0015(4) 0.28371(18) 0.0110(5) Uani 1 1 d .
H2 H 0.6712 1.0464 0.3417 0.013 Uiso 1 1 calc R
C6 C 0.4074(2) 0.7167(4) 0.40057(16) 0.0090(4) Uani 1 1 d .
H6 H 0.3807 0.8679 0.3975 0.011 Uiso 1 1 calc R
C8 C 0.2600(3) 0.5350(4) 0.14983(17) 0.0129(5) Uani 1 1 d .
C9 C -0.0299(2) 0.5650(4) 0.37219(18) 0.0128(5) Uani 1 1 d .
C14 C -0.0855(3) 0.7513(4) 0.3351(2) 0.0163(5) Uani 1 1 d .
H14 H -0.1751 0.7788 0.3390 0.020 Uiso 1 1 calc R
O10 O 0.2260(2) 0.6550(3) 0.08578(13) 0.0196(4) Uani 1 1 d .
C7 C 0.6345(3) 1.1297(4) 0.20052(19) 0.0147(5) Uani 1 1 d .
H7A H 0.6503 1.2755 0.2107 0.018 Uiso 1 1 calc R
C10 C -0.0311(3) 0.3952(7) 0.1145(2) 0.0291(7) Uani 1 1 d .
H10A H -0.1043 0.3497 0.0688 0.044 Uiso 1 1 calc R
H10B H -0.0226 0.5485 0.1118 0.044 Uiso 1 1 calc R
H10C H -0.0468 0.3532 0.1788 0.044 Uiso 1 1 calc R
C17 C 0.0922(3) 0.2946(5) 0.0903(2) 0.0251(7) Uani 1 1 d .
H17A H 0.0808 0.1401 0.0879 0.030 Uiso 1 1 calc R
H17B H 0.1102 0.3426 0.0266 0.030 Uiso 1 1 calc R

loop_
_atom_site_aniso_label
_atom_site_aniso_U_11
_atom_site_aniso_U_22
_atom_site_aniso_U_33
_atom_site_aniso_U_23
_atom_site_aniso_U_13
_atom_site_aniso_U_12
Br1 0.01092(11) 0.01642(11) 0.02210(11) 0.00135(13) 0.00531(8) -0.00261(13)
C1 0.0082(11) 0.0084(13) 0.0093(10) 0.0006(7) 0.0023(8) 0.0016(8)
O2 0.0195(9) 0.0171(11) 0.0158(8) -0.0014(8) -0.0057(6) -0.0072(9)
C3 0.0097(9) 0.0063(8) 0.0084(8) -0.0012(12) -0.0009(7) -0.0015(13)
C4 0.0136(10) 0.0094(10) 0.0166(10) 0.0002(13) 0.0009(8) -0.0006(13)
N5 0.0089(8) 0.0084(11) 0.0131(8) 0.0028(9) 0.0012(7) 0.0001(9)
O7 0.0123(9) 0.0155(9) 0.0077(8) 0.0003(7) -0.0005(7) -0.0038(7)
O9 0.0120(9) 0.0090(8) 0.0142(8) -0.0011(7) 0.0000(7) 0.0025(7)
C11 0.0123(11) 0.0132(14) 0.0258(12) 0.0050(12) -0.0008(9) 0.0057(11)
C12 0.0174(12) 0.0277(19) 0.0096(10) -0.0016(11) 0.0043(8) -0.0020(13)
C13 0.0104(11) 0.0094(10) 0.0076(10) -0.0001(8) 0.0010(8) 0.0007(9)
C15 0.0089(11) 0.0123(12) 0.0100(10) 0.0005(9) 0.0009(9) -0.0009(9)
C16 0.0151(13) 0.0192(13) 0.0105(11) -0.0027(10) 0.0016(10) -0.0017(10)
C18 0.0087(11) 0.0082(10) 0.0110(11) -0.0002(8) 0.0004(9) 0.0008(9)
C20 0.0160(14) 0.0218(13) 0.0165(12) 0.0046(11) 0.0035(10) -0.0023(11)
C26 0.0101(12) 0.0081(10) 0.0093(10) -0.0015(9) -0.0008(9) -0.0005(9)
C31 0.0072(11) 0.0117(11) 0.0098(11) 0.0012(9) 0.0010(8) -0.0017(9)
C35 0.0066(11) 0.0051(10) 0.0096(10) -0.0004(8) 0.0010(8) 0.0003(8)
C2 0.0085(12) 0.0120(11) 0.0126(11) -0.0008(9) 0.0021(9) 0.0008(9)
C6 0.0095(11) 0.0076(10) 0.0101(10) -0.0001(8) 0.0018(9) -0.0004(8)
C8 0.0126(12) 0.0158(12) 0.0105(11) -0.0027(9) 0.0021(9) -0.0017(10)
C9 0.0102(12) 0.0124(11) 0.0161(12) 0.0003(9) 0.0032(9) -0.0029(9)
C14 0.0079(12) 0.0165(13) 0.0240(13) 0.0005(11) -0.0002(10) 0.0036(10)
O10 0.0188(10) 0.0260(11) 0.0133(9) 0.0049(8) -0.0016(7) -0.0064(8)
C7 0.0109(12) 0.0138(12) 0.0196(13) 0.0034(10) 0.0021(10) 0.0002(9)
C10 0.0221(14) 0.041(2) 0.0226(12) 0.0044(17) -0.0059(10) -0.0124(17)
C17 0.0281(16) 0.0282(14) 0.0169(13) -0.0055(11) -0.0064(12) -0.0158(12)

loop_
_atom_type_symbol
_atom_type_description
_atom_type_scat_dispersion_real
_atom_type_scat_dispersion_imag
_atom_type_scat_source
C C 0.0015 0.0009 'International Tables Vol C Tables 4.2.6.8 and 6.1.1.4'
H H 0.0000 0.0000 'International Tables Vol C Tables 4.2.6.8 and 6.1.1.4'
O O 0.0056 0.0036 'International Tables Vol C Tables 4.2.6.8 and 6.1.1.4'
Br Br 0.1811 1.6452 'International Tables Vol C Tables 4.2.6.8 and 6.1.1.4'
N N 0.0030 0.0019 'International Tables Vol C Tables 4.2.6.8 and 6.1.1.4'

loop_
_geom_angle_atom_site_label_1
_geom_angle_atom_site_label_2
_geom_angle_atom_site_label_3
_geom_angle
C31 C1 C15 116.10(19)
C2 C1 C15 121.0(2)
C2 C1 C31 122.1(2)
C8 O2 C17 116.3(2)
N5 C3 C35 107.7(2)
O9 C3 N5 126.0(3)
O9 C3 C35 126.3(2)
C11 C4 H4 120.9
C18 C4 H4 120.9
C18 C4 C11 118.1(3)
C3 N5 H5 124.2
C3 N5 C26 111.6(2)
C26 N5 H5 124.2
C6 O7 H7 109.5
C4 C11 H11 119.5
C14 C11 C4 121.0(3)
C14 C11 H11 119.5
C16 C12 H12 117.1
C16 C12 C20 125.7(2)
C20 C12 H12 117.1
C15 C13 H13 106.9
C15 C13 C35 115.21(19)
C35 C13 H13 106.9
C8 C13 H13 106.9
C8 C13 C15 110.6(2)
C8 C13 C35 109.92(19)
C1 C15 C13 111.87(19)
C1 C15 H15 109.2
C13 C15 H15 109.2
C16 C15 C1 106.9(2)
C16 C15 C13 110.4(2)
C16 C15 H15 109.2
C12 C16 C15 122.8(3)
C12 C16 H16 118.6
C15 C16 H16 118.6
C4 C18 C26 120.8(2)
C4 C18 C35 130.5(2)
C26 C18 C35 108.8(2)
C12 C20 H20 117.3
C7 C20 C12 125.3(2)
C7 C20 H20 117.3
N5 C26 C18 109.8(2)
C9 C26 N5 129.5(2)
C9 C26 C18 120.7(2)
C1 C31 H31A 110.6
C1 C31 H31B 110.6
C1 C31 C6 105.6(2)
H31A C31 H31B 108.7
C6 C31 H31A 110.6
C6 C31 H31B 110.6
C3 C35 C13 109.11(17)
C3 C35 C6 107.34(19)
C18 C35 C3 101.71(18)
C18 C35 C13 115.7(2)
C18 C35 C6 110.98(19)
C6 C35 C13 111.26(19)
C1 C2 H2 116.8
C1 C2 C7 126.4(2)
C7 C2 H2 116.8
O7 C6 C31 113.5(2)
O7 C6 C35 107.08(18)
O7 C6 H6 108.4
C31 C6 C35 111.03(19)
C31 C6 H6 108.4
C35 C6 H6 108.4
O2 C8 C13 111.1(2)
O10 C8 O2 123.7(2)
O10 C8 C13 125.2(2)
C26 C9 Br1 121.22(19)
C26 C9 C14 119.0(2)
C14 C9 Br1 119.81(19)
C11 C14 C9 120.4(2)
C11 C14 H14 119.8
C9 C14 H14 119.8
C20 C7 C2 125.8(3)
C20 C7 H7A 117.1
C2 C7 H7A 117.1
H10A C10 H10B 109.5
H10A C10 H10C 109.5
H10B C10 H10C 109.5
C17 C10 H10A 109.5
C17 C10 H10B 109.5
C17 C10 H10C 109.5
O2 C17 C10 111.4(2)
O2 C17 H17A 109.3
O2 C17 H17B 109.3
C10 C17 H17A 109.3
C10 C17 H17B 109.3
H17A C17 H17B 108.0

loop_
_geom_bond_atom_site_label_1
_geom_bond_atom_site_label_2
_geom_bond_distance
Br1 C9 1.894(2)
C1 C15 1.515(3)
C1 C31 1.507(3)
C1 C2 1.348(3)
O2 C8 1.345(3)
O2 C17 1.468(3)
C3 N5 1.370(3)
C3 O9 1.210(3)
C3 C35 1.551(4)
C4 H4 0.9500
C4 C11 1.400(3)
C4 C18 1.390(4)
N5 H5 0.8800
N5 C26 1.397(3)
O7 H7 0.8400
O7 C6 1.428(3)
C11 H11 0.9500
C11 C14 1.390(4)
C12 H12 0.9500
C12 C16 1.344(4)
C12 C20 1.439(4)
C13 H13 1.0000
C13 C15 1.540(3)
C13 C35 1.570(3)
C13 C8 1.519(4)
C15 H15 1.0000
C15 C16 1.510(3)
C16 H16 0.9500
C18 C26 1.399(3)
C18 C35 1.512(3)
C20 H20 0.9500
C20 C7 1.358(4)
C26 C9 1.382(3)
C31 H31A 0.9900
C31 H31B 0.9900
C31 C6 1.531(3)
C35 C6 1.556(3)
C2 H2 0.9500
C2 C7 1.447(3)
C6 H6 1.0000
C8 O10 1.205(3)
C9 C14 1.393(4)
C14 H14 0.9500
C7 H7A 0.9500
C10 H10A 0.9800
C10 H10B 0.9800
C10 H10C 0.9800
C10 C17 1.501(5)
C17 H17A 0.9900
C17 H17B 0.9900
